data_2201814
loop_
_publ_author_name
'Beckmann, Claus'
'Jones, Peter G.'
'Kirby, Anthony J.'

_publ_section_title
;
 <i>N,N,N</i>',<i>N</i>'-Tetramethylstreptamine 2,4,6-orthoformate
 hydrochloride
;
_journal_issue 4
_journal_name_full 'Acta Crystallographica Section E'
_journal_page_first o566
_journal_page_last o568
_journal_paper_doi 10.1107/S1600536803006287
_journal_volume 59
_journal_year 2003
_chemical_formula_iupac 'C11 H21 N2 O4 1+ , Cl 1-'
_chemical_formula_moiety 'C11 H21 N2 O4 1+ , Cl 1-'
_chemical_formula_sum 'C11 H21 Cl N2 O4'
_chemical_formula_weight 280.75
_chemical_name_systematic ?
_space_group_IT_number 14
_symmetry_cell_setting monoclinic
_symmetry_space_group_name_Hall '-P 2ybc'
_symmetry_space_group_name_H-M 'P 1 21/c 1'
_atom_sites_solution_hydrogens geom
_atom_sites_solution_primary direct
_atom_sites_solution_secondary difmap
_audit_creation_method SHELXL-97
_cell_angle_alpha 90.00
_cell_angle_beta 100.82(2)
_cell_angle_gamma 90.00
_cell_formula_units_Z 4
_cell_length_a 9.804(2)
_cell_length_b 9.730(2)
_cell_length_c 13.896(3)
_cell_measurement_reflns_used 52
_cell_measurement_temperature 143(2)
_cell_measurement_theta_max 11.5
_cell_measurement_theta_min 10
_cell_volume 1302.0(5)
_computing_cell_refinement DIF4
_computing_data_collection 'DIF4 (Stoe & Cie, 1992)'
_computing_data_reduction 'REDU4 (Stoe & Cie, 1992)'
_computing_molecular_graphics 'XP (Siemens, 1994)'
_computing_publication_material SHELXL97
_computing_structure_refinement 'SHELXL97 (Sheldrick, 1997)'
_computing_structure_solution 'SHELXS97 (Sheldrick, 1990)'
_diffrn_ambient_temperature 143(2)
_diffrn_measured_fraction_theta_full 0.995
_diffrn_measured_fraction_theta_max 0.994
_diffrn_measurement_device_type 'Stoe STADI-4'
_diffrn_measurement_method \w/\q
_diffrn_radiation_monochromator graphite
_diffrn_radiation_source 'fine-focus sealed tube'
_diffrn_radiation_type MoK\a
_diffrn_radiation_wavelength 0.71073
_diffrn_reflns_av_R_equivalents 0.0210
_diffrn_reflns_av_sigmaI/netI 0.0398
_diffrn_reflns_limit_h_max 1
_diffrn_reflns_limit_h_min -12
_diffrn_reflns_limit_k_max 12
_diffrn_reflns_limit_k_min 0
_diffrn_reflns_limit_l_max 18
_diffrn_reflns_limit_l_min -17
_diffrn_reflns_number 3416
_diffrn_reflns_theta_full 27.50
_diffrn_reflns_theta_max 27.54
_diffrn_reflns_theta_min 3.15
_diffrn_standards_decay_% 0
_diffrn_standards_interval_time 60
_diffrn_standards_number 3
_exptl_absorpt_coefficient_mu 0.303
_exptl_absorpt_correction_type none
_exptl_crystal_colour colourless
_exptl_crystal_density_diffrn 1.432
_exptl_crystal_density_method 'not measured'
_exptl_crystal_description tablet
_exptl_crystal_F_000 600
_exptl_crystal_size_max 0.50
_exptl_crystal_size_mid 0.40
_exptl_crystal_size_min 0.15
_refine_diff_density_max 0.352
_refine_diff_density_min -0.334
_refine_ls_extinction_method none
_refine_ls_goodness_of_fit_ref 1.050
_refine_ls_hydrogen_treatment mixed
_refine_ls_matrix_type full
_refine_ls_number_parameters 175
_refine_ls_number_reflns 2977
_refine_ls_number_restraints 0
_refine_ls_restrained_S_all 1.050
_refine_ls_R_factor_all 0.0783
_refine_ls_R_factor_gt 0.0504
_refine_ls_shift/su_max <0.001
_refine_ls_shift/su_mean 0.000
_refine_ls_structure_factor_coef Fsqd
_refine_ls_weighting_details 'calc w = 1/[\s^2^(Fo^2^)+(0.0544P)^2^+0.6410P] where P = (Fo^2^+2Fc^2^)/3'
_refine_ls_weighting_scheme calc
_refine_ls_wR_factor_gt 0.1164
_refine_ls_wR_factor_ref 0.1350
_reflns_number_gt 2090
_reflns_number_total 2977
_reflns_threshold_expression I>2\s(I)
_cod_data_source_file bt6254.cif
_cod_data_source_block I
_cod_original_cell_volume 1302.1(5)
_cod_original_sg_symbol_H-M 'P 21/c'
_cod_database_code 2201814
_cod_database_fobs_code 2201814

loop_
_symmetry_equiv_pos_as_xyz
'x, y, z'
'-x, y+1/2, -z+1/2'
'-x, -y, -z'
'x, -y-1/2, z-1/2'

loop_
_atom_site_label
_atom_site_fract_x
_atom_site_fract_y
_atom_site_fract_z
_atom_site_U_iso_or_equiv
_atom_site_adp_type
_atom_site_calc_flag
_atom_site_refinement_flags
_atom_site_occupancy
_atom_site_disorder_assembly
_atom_site_disorder_group
_atom_site_type_symbol
C1 0.6876(2) 0.3646(3) 0.29236(15) 0.0243(5) Uani d . 1 . . C
H1 0.6376 0.2747 0.2808 0.029 Uiso calc R 1 . . H
C3 0.8165(2) 0.5056(2) 0.41368(15) 0.0257(5) Uani d . 1 . . C
H3 0.8524 0.5111 0.4858 0.031 Uiso calc R 1 . . H
C5 0.6682(2) 0.6162(3) 0.28395(15) 0.0249(5) Uani d . 1 . . C
H5 0.6041 0.6962 0.2676 0.030 Uiso calc R 1 . . H
C6 0.5866(2) 0.4825(3) 0.26452(15) 0.0273(5) Uani d . 1 . . C
H6 0.5161 0.4795 0.3079 0.033 Uiso calc R 1 . . H
C7 0.8862(2) 0.5063(2) 0.26162(14) 0.0187(4) Uani d . 1 . . C
H7 0.9688 0.5106 0.2290 0.022 Uiso calc R 1 . . H
C8 0.7914(2) 0.6299(2) 0.23015(15) 0.0214(5) Uani d . 1 . . C
H8 0.8436 0.7158 0.2532 0.026 Uiso calc R 1 . . H
C9 0.8109(2) 0.3675(2) 0.23805(14) 0.0185(4) Uani d . 1 . . C
H9 0.8766 0.2921 0.2647 0.022 Uiso calc R 1 . . H
C11 0.8924(2) 0.3255(3) 0.08160(16) 0.0264(5) Uani d . 1 . . C
H11A 0.9642 0.3933 0.1068 0.032 Uiso calc R 1 . . H
H11B 0.8647 0.3363 0.0105 0.032 Uiso calc R 1 . . H
H11C 0.9291 0.2327 0.0966 0.032 Uiso calc R 1 . . H
C12 0.6720(2) 0.2289(3) 0.10228(17) 0.0319(6) Uani d . 1 . . C
H12A 0.7109 0.1470 0.1383 0.038 Uiso calc R 1 . . H
H12B 0.6599 0.2115 0.0317 0.038 Uiso calc R 1 . . H
H12C 0.5818 0.2505 0.1193 0.038 Uiso calc R 1 . . H
C13 0.6369(3) 0.7297(3) 0.08771(18) 0.0381(7) Uani d . 1 . . C
H13A 0.5518 0.6936 0.1058 0.046 Uiso calc R 1 . . H
H13B 0.6234 0.7387 0.0163 0.046 Uiso calc R 1 . . H
H13C 0.6583 0.8199 0.1181 0.046 Uiso calc R 1 . . H
C14 0.8720(2) 0.6830(3) 0.08041(17) 0.0294(5) Uani d . 1 . . C
H14A 0.8909 0.7796 0.0981 0.035 Uiso calc R 1 . . H
H14B 0.8506 0.6741 0.0089 0.035 Uiso calc R 1 . . H
H14C 0.9538 0.6274 0.1067 0.035 Uiso calc R 1 . . H
N1 0.76874(18) 0.3475(2) 0.12896(13) 0.0207(4) Uani d . 1 . . N
H02 0.732(3) 0.438(3) 0.103(2) 0.054(9) Uiso d . 1 . . H
N2 0.75245(18) 0.6348(2) 0.12195(12) 0.0220(4) Uani d . 1 . . N
O2 0.74755(16) 0.37942(17) 0.39475(10) 0.0264(4) Uani d . 1 . . O
H01 0.431(5) 0.481(4) 0.163(3) 0.087(14) Uiso d . 1 . . H
O4 0.72744(17) 0.61697(18) 0.38783(11) 0.0293(4) Uani d . 1 . . O
O10 0.93126(15) 0.51173(16) 0.36659(10) 0.0241(4) Uani d . 1 . . O
O1 0.51722(17) 0.4677(2) 0.16633(12) 0.0357(5) Uani d . 1 . . O
Cl 0.22043(5) 0.50808(7) 0.18133(5) 0.03420(19) Uani d . 1 . . Cl

loop_
_atom_site_aniso_label
_atom_site_aniso_U_11
_atom_site_aniso_U_22
_atom_site_aniso_U_33
_atom_site_aniso_U_12
_atom_site_aniso_U_13
_atom_site_aniso_U_23
C1 0.0248(10) 0.0350(13) 0.0139(10) -0.0068(10) 0.0061(8) -0.0025(9)
C3 0.0324(11) 0.0289(12) 0.0158(9) 0.0006(10) 0.0047(8) -0.0007(9)
C5 0.0234(10) 0.0349(13) 0.0173(10) 0.0102(10) 0.0060(8) 0.0010(9)
C6 0.0192(10) 0.0472(15) 0.0177(10) 0.0025(10) 0.0092(8) 0.0000(10)
C7 0.0179(9) 0.0243(11) 0.0137(9) 0.0005(8) 0.0023(7) 0.0013(8)
C8 0.0216(10) 0.0238(12) 0.0192(10) 0.0029(8) 0.0049(8) 0.0022(9)
C9 0.0181(9) 0.0251(11) 0.0122(9) 0.0005(8) 0.0025(7) -0.0016(8)
C11 0.0234(11) 0.0344(13) 0.0239(11) 0.0012(10) 0.0108(9) -0.0055(10)
C12 0.0303(12) 0.0428(15) 0.0235(11) -0.0116(11) 0.0070(10) -0.0109(11)
C13 0.0337(13) 0.0528(18) 0.0285(12) 0.0181(12) 0.0075(11) 0.0150(12)
C14 0.0282(12) 0.0342(14) 0.0269(12) 0.0010(10) 0.0083(10) 0.0106(10)
N1 0.0175(8) 0.0293(11) 0.0159(8) -0.0008(8) 0.0049(7) -0.0030(8)
N2 0.0205(8) 0.0304(11) 0.0159(8) 0.0065(8) 0.0051(7) 0.0067(8)
O2 0.0363(9) 0.0298(9) 0.0142(7) -0.0038(7) 0.0078(6) 0.0016(6)
O4 0.0382(9) 0.0342(10) 0.0168(7) 0.0065(8) 0.0086(7) -0.0031(7)
O10 0.0250(7) 0.0310(9) 0.0147(7) -0.0002(7) -0.0005(6) -0.0005(6)
O1 0.0157(7) 0.0703(14) 0.0211(8) 0.0022(8) 0.0038(6) -0.0019(8)
Cl 0.0178(3) 0.0400(4) 0.0451(4) 0.0018(2) 0.0067(2) -0.0049(3)

loop_
_atom_type_symbol
_atom_type_description
_atom_type_scat_dispersion_real
_atom_type_scat_dispersion_imag
_atom_type_scat_source
C C 0.0033 0.0016 'International Tables Vol C Tables 4.2.6.8 and 6.1.1.4'
H H 0.0000 0.0000 'International Tables Vol C Tables 4.2.6.8 and 6.1.1.4'
N N 0.0061 0.0033 'International Tables Vol C Tables 4.2.6.8 and 6.1.1.4'
O O 0.0106 0.0060 'International Tables Vol C Tables 4.2.6.8 and 6.1.1.4'
Cl Cl 0.1484 0.1585 'International Tables Vol C Tables 4.2.6.8 and 6.1.1.4'

loop_
_geom_angle_atom_site_label_1
_geom_angle_atom_site_label_2
_geom_angle_atom_site_label_3
_geom_angle
_geom_angle_publ_flag
O2 C1 C6 107.55(18) ?
O2 C1 C9 105.64(16) ?
C6 C1 C9 113.29(18) ?
O2 C1 H1 110.1 ?
C6 C1 H1 110.1 ?
C9 C1 H1 110.1 ?
O4 C3 O2 112.06(18) ?
O4 C3 O10 111.32(18) ?
O2 C3 O10 110.48(18) ?
O4 C3 H3 107.6 ?
O2 C3 H3 107.6 ?
O10 C3 H3 107.6 ?
O4 C5 C6 106.23(18) ?
O4 C5 C8 106.16(17) ?
C6 C5 C8 114.91(18) ?
O4 C5 H5 109.8 ?
C6 C5 H5 109.8 ?
C8 C5 H5 109.8 ?
O1 C6 C1 110.02(19) ?
O1 C6 C5 113.54(19) ?
C1 C6 C5 107.73(17) ?
O1 C6 H6 108.5 ?
C1 C6 H6 108.5 ?
C5 C6 H6 108.5 ?
O10 C7 C8 108.26(16) ?
O10 C7 C9 106.86(16) ?
C8 C7 C9 112.68(17) ?
O10 C7 H7 109.7 ?
C8 C7 H7 109.7 ?
C9 C7 H7 109.7 ?
N2 C8 C7 109.97(17) ?
N2 C8 C5 114.78(17) ?
C7 C8 C5 106.38(17) ?
N2 C8 H8 108.5 ?
C7 C8 H8 108.5 ?
C5 C8 H8 108.5 ?
N1 C9 C1 113.43(16) ?
N1 C9 C7 110.88(17) ?
C1 C9 C7 107.47(17) ?
N1 C9 H9 108.3 ?
C1 C9 H9 108.3 ?
C7 C9 H9 108.3 ?
N1 C11 H11A 109.5 ?
N1 C11 H11B 109.5 ?
H11A C11 H11B 109.5 ?
N1 C11 H11C 109.5 ?
H11A C11 H11C 109.5 ?
H11B C11 H11C 109.5 ?
N1 C12 H12A 109.5 ?
N1 C12 H12B 109.5 ?
H12A C12 H12B 109.5 ?
N1 C12 H12C 109.5 ?
H12A C12 H12C 109.5 ?
H12B C12 H12C 109.5 ?
N2 C13 H13A 109.5 ?
N2 C13 H13B 109.5 ?
H13A C13 H13B 109.5 ?
N2 C13 H13C 109.5 ?
H13A C13 H13C 109.5 ?
H13B C13 H13C 109.5 ?
N2 C14 H14A 109.5 ?
N2 C14 H14B 109.5 ?
H14A C14 H14B 109.5 ?
N2 C14 H14C 109.5 ?
H14A C14 H14C 109.5 ?
H14B C14 H14C 109.5 ?
C12 N1 C11 107.97(17) y
C12 N1 C9 112.99(17) y
C11 N1 C9 111.58(16) y
C12 N1 H02 114.9(18) ?
C11 N1 H02 104.0(18) ?
C9 N1 H02 105.1(18) ?
C13 N2 C14 107.11(18) y
C13 N2 C8 112.64(17) y
C14 N2 C8 109.56(17) y
C3 O2 C1 111.47(16) ?
C3 O4 C5 111.46(16) ?
C3 O10 C7 110.44(15) ?
C6 O1 H01 109(3) ?

loop_
_geom_bond_atom_site_label_1
_geom_bond_atom_site_label_2
_geom_bond_site_symmetry_2
_geom_bond_distance
_geom_bond_publ_flag
C1 O2 . 1.441(2) ?
C1 C6 . 1.517(3) ?
C1 C9 . 1.541(3) ?
C1 H1 . 1.0000 ?
C3 O4 . 1.396(3) ?
C3 O2 . 1.402(3) ?
C3 O10 . 1.405(3) ?
C3 H3 . 1.0000 ?
C5 O4 . 1.451(3) ?
C5 C6 . 1.524(3) ?
C5 C8 . 1.541(3) ?
C5 H5 . 1.0000 ?
C6 O1 . 1.413(3) ?
C6 H6 . 1.0000 ?
C7 O10 . 1.444(2) ?
C7 C8 . 1.533(3) ?
C7 C9 . 1.544(3) ?
C7 H7 . 1.0000 ?
C8 N2 . 1.481(3) y
C8 H8 . 1.0000 ?
C9 N1 . 1.507(2) y
C9 H9 . 1.0000 ?
C11 N1 . 1.499(3) y
C11 H11A . 0.9800 ?
C11 H11B . 0.9800 ?
C11 H11C . 0.9800 ?
C12 N1 . 1.495(3) y
C12 H12A . 0.9800 ?
C12 H12B . 0.9800 ?
C12 H12C . 0.9800 ?
C13 N2 . 1.470(3) y
C13 H13A . 0.9800 ?
C13 H13B . 0.9800 ?
C13 H13C . 0.9800 ?
C14 N2 . 1.477(3) y
C14 H14A . 0.9800 ?
C14 H14B . 0.9800 ?
C14 H14C . 0.9800 ?
N1 H02 . 0.99(3) ?
O1 H01 . 0.85(4) ?

loop_
_geom_hbond_atom_site_label_D
_geom_hbond_atom_site_label_H
_geom_hbond_atom_site_label_A
_geom_hbond_site_symmetry_A
_geom_hbond_distance_DH
_geom_hbond_distance_HA
_geom_hbond_distance_DA
_geom_hbond_angle_DHA
O1 H01 Cl . 0.85(4) 2.14(5) 2.9821(18) 170(4)
N1 H02 N2 . 0.99(3) 1.94(3) 2.801(3) 144(3)
N1 H02 O1 . 0.99(3) 2.44(3) 2.863(2) 105(2)
C12 H12B O2 4_565 0.98 2.40 3.283(3) 150
C13 H13B O4 4_575 0.98 2.62 3.414(3) 138
C3 H3 O10 3_766 1.00 2.67 3.555(3) 148
C11 H11C O10 2_745 0.98 2.55 3.516(3) 169
C7 H7 Cl 1_655 1.00 2.67 3.654(2) 167
C11 H11A Cl 1_655 0.98 2.77 3.708(2) 161
C14 H14C Cl 1_655 0.98 2.87 3.839(2) 170
C12 H12A Cl 2_645 0.98 2.82 3.685(3) 148

loop_
_geom_torsion_atom_site_label_1
_geom_torsion_atom_site_label_2
_geom_torsion_atom_site_label_3
_geom_torsion_atom_site_label_4
_geom_torsion
O2 C1 C6 O1 -175.87(17)
C9 C1 C6 O1 67.8(2)
O2 C1 C6 C5 59.9(2)
C9 C1 C6 C5 -56.5(2)
O4 C5 C6 O1 177.72(16)
C8 C5 C6 O1 -65.2(2)
O4 C5 C6 C1 -60.2(2)
C8 C5 C6 C1 56.9(2)
O10 C7 C8 N2 175.20(16)
C9 C7 C8 N2 -66.8(2)
O10 C7 C8 C5 -59.9(2)
C9 C7 C8 C5 58.0(2)
O4 C5 C8 N2 -178.51(18)
C6 C5 C8 N2 64.4(2)
O4 C5 C8 C7 59.6(2)
C6 C5 C8 C7 -57.5(2)
O2 C1 C9 N1 177.73(17)
C6 C1 C9 N1 -64.8(2)
O2 C1 C9 C7 -59.4(2)
C6 C1 C9 C7 58.1(2)
O10 C7 C9 N1 -175.92(15)
C8 C7 C9 N1 65.3(2)
O10 C7 C9 C1 59.6(2)
C8 C7 C9 C1 -59.2(2)
C1 C9 N1 C12 -47.8(3)
C7 C9 N1 C12 -168.80(18)
C1 C9 N1 C11 -169.66(19)
C7 C9 N1 C11 69.3(2)
C7 C8 N2 C13 166.40(19)
C5 C8 N2 C13 46.5(3)
C7 C8 N2 C14 -74.5(2)
C5 C8 N2 C14 165.63(19)
O4 C3 O2 C1 59.9(2)
O10 C3 O2 C1 -64.9(2)
C6 C1 O2 C3 -59.1(2)
C9 C1 O2 C3 62.2(2)
O2 C3 O4 C5 -61.0(2)
O10 C3 O4 C5 63.3(2)
C6 C5 O4 C3 60.7(2)
C8 C5 O4 C3 -62.1(2)
O4 C3 O10 C7 -61.5(2)
O2 C3 O10 C7 63.7(2)
C8 C7 O10 C3 60.5(2)
C9 C7 O10 C3 -61.2(2)
